data_4304204
loop_
_publ_author_name
'Wayne A. Chomitz'
'Seth F. Mickenberg'
'John Arnold'

_publ_section_title
;
First-Row Transition Metal-Halide Complexes Supported by a Monoanionic
[N2P2] Ligand
;
_journal_name_full 'Inorganic Chemistry'
_journal_page_first 373
_journal_page_last 380
_journal_paper_doi 10.1021/ic701670u
_journal_volume 47
_journal_year 2008
_chemical_formula_moiety 'C22 H51 Cl Mn N2 P2 Si'
_chemical_formula_sum 'C22 H51 Cl Mn N2 P2 Si'
_chemical_formula_weight 524.07
_chemical_name_systematic
; 
 ? 
;
_space_group_IT_number 29
_symmetry_cell_setting orthorhombic
_symmetry_space_group_name_Hall 'P 2c -2ac'
_symmetry_space_group_name_H-M 'P c a 21'
_atom_sites_solution_hydrogens geom
_atom_sites_solution_primary direct
_atom_sites_solution_secondary difmap
_audit_creation_method SHELXL-97
_cell_angle_alpha 90.00
_cell_angle_beta 90.00
_cell_angle_gamma 90.00
_cell_formula_units_Z 8
_cell_length_a 23.337(3)
_cell_length_b 16.667(2)
_cell_length_c 14.9432(19)
_cell_measurement_reflns_used 6323
_cell_measurement_temperature 130(2)
_cell_measurement_theta_max 25.9
_cell_measurement_theta_min 3.3
_cell_volume 5812.3(13)
_computing_cell_refinement 'Bruker SAINT v7.07'
_computing_data_collection 'Bruker SMART v5.054d'
_computing_data_reduction 'Bruker SAINT v7.07'
_computing_structure_refinement 'SHELXL-97 (Sheldrick, 1997)'
_computing_structure_solution 'SHELXS-97 (Sheldrick, 1990)'
_diffrn_ambient_temperature 130(2)
_diffrn_measured_fraction_theta_full 0.966
_diffrn_measured_fraction_theta_max 0.966
_diffrn_measurement_device_type 'SMART 1000'
_diffrn_measurement_method '\w scans'
_diffrn_radiation_monochromator graphite
_diffrn_radiation_source 'fine-focus sealed tube'
_diffrn_radiation_type MoK\a
_diffrn_radiation_wavelength 0.71073
_diffrn_reflns_av_R_equivalents 0.0383
_diffrn_reflns_av_sigmaI/netI 0.0505
_diffrn_reflns_limit_h_max 28
_diffrn_reflns_limit_h_min -29
_diffrn_reflns_limit_k_max 20
_diffrn_reflns_limit_k_min -15
_diffrn_reflns_limit_l_max 15
_diffrn_reflns_limit_l_min -18
_diffrn_reflns_number 27266
_diffrn_reflns_theta_full 26.36
_diffrn_reflns_theta_max 26.36
_diffrn_reflns_theta_min 3.30
_diffrn_standards_decay_% 0
_diffrn_standards_interval_count 0
_diffrn_standards_interval_time 0
_diffrn_standards_number 0
_exptl_absorpt_coefficient_mu 0.709
_exptl_absorpt_correction_T_max 1.00
_exptl_absorpt_correction_T_min 0.83
_exptl_absorpt_correction_type empirical
_exptl_absorpt_process_details 'Blessing, 1995'
_exptl_crystal_colour colorless
_exptl_crystal_density_diffrn 1.198
_exptl_crystal_density_method 'not measured'
_exptl_crystal_description rod
_exptl_crystal_F_000 2264
_exptl_crystal_size_max 0.37
_exptl_crystal_size_mid 0.22
_exptl_crystal_size_min 0.22
_refine_diff_density_max 0.531
_refine_diff_density_min -0.407
_refine_diff_density_rms 0.073
_refine_ls_abs_structure_details 'Flack H D (1983), Acta Cryst. A39, 876-881'
_refine_ls_abs_structure_Flack 0.62(2)
_refine_ls_extinction_method none
_refine_ls_goodness_of_fit_ref 1.293
_refine_ls_hydrogen_treatment constr
_refine_ls_matrix_type full
_refine_ls_number_parameters 524
_refine_ls_number_reflns 9777
_refine_ls_number_restraints 1
_refine_ls_restrained_S_all 1.293
_refine_ls_R_factor_all 0.0648
_refine_ls_R_factor_gt 0.0455
_refine_ls_shift/su_max 0.001
_refine_ls_shift/su_mean 0.000
_refine_ls_structure_factor_coef Fsqd
_refine_ls_weighting_details 'calc w=1/[\s^2^(Fo^2^)+(0.0400P)^2^+0.0000P] where P=(Fo^2^+2Fc^2^)/3'
_refine_ls_weighting_scheme calc
_refine_ls_wR_factor_gt 0.0967
_refine_ls_wR_factor_ref 0.1019
_reflns_number_gt 7873
_reflns_number_total 9777
_reflns_threshold_expression >2sigma(I)
_cod_data_source_file ic701670u-file003.cif
_cod_data_source_block wac5019xs
_cod_original_cell_volume 5812.2(13)
_cod_database_code 4304204

loop_
_symmetry_equiv_pos_as_xyz
'x, y, z'
'-x, -y, z+1/2'
'x+1/2, -y, z'
'-x+1/2, y, z+1/2'

loop_
_atom_site_label
_atom_site_type_symbol
_atom_site_fract_x
_atom_site_fract_y
_atom_site_fract_z
_atom_site_U_iso_or_equiv
_atom_site_adp_type
_atom_site_occupancy
_atom_site_symmetry_multiplicity
_atom_site_calc_flag
_atom_site_refinement_flags
_atom_site_disorder_assembly
_atom_site_disorder_group
Mn1 Mn 0.42990(3) 0.00898(3) 0.88306(4) 0.02264(16) Uani 1 1 d . . .
Mn2 Mn 0.68131(3) 0.48723(3) 0.01273(4) 0.02316(16) Uani 1 1 d . . .
Cl1 Cl 0.49390(5) 0.01197(6) 1.00723(9) 0.0415(3) Uani 1 1 d . . .
Cl2 Cl 0.74242(5) 0.47101(7) -0.11289(9) 0.0437(3) Uani 1 1 d . . .
Si1 Si 0.31069(6) 0.00522(6) 0.80757(11) 0.0263(3) Uani 1 1 d . . .
Si2 Si 0.56423(6) 0.49541(7) 0.09232(11) 0.0280(3) Uani 1 1 d . . .
P1 P 0.45839(5) -0.12173(6) 0.80108(8) 0.0268(3) Uani 1 1 d . . .
P2 P 0.47345(5) 0.12293(6) 0.78540(8) 0.0258(3) Uani 1 1 d . . .
P3 P 0.71022(5) 0.36407(6) 0.10845(8) 0.0257(3) Uani 1 1 d . . .
P4 P 0.72959(5) 0.60857(6) 0.09008(8) 0.0279(3) Uani 1 1 d . . .
N1 N 0.34448(17) 0.0133(2) 0.9078(3) 0.0287(9) Uani 1 1 d . . .
N2 N 0.36821(16) 0.00884(18) 0.7309(3) 0.0237(9) Uani 1 1 d . . .
N3 N 0.59539(18) 0.49716(18) -0.0082(3) 0.0297(10) Uani 1 1 d . . .
N4 N 0.62483(16) 0.50275(17) 0.1645(3) 0.0230(9) Uani 1 1 d . . .
C1 C 0.31854(18) 0.0235(3) 0.9969(4) 0.0319(11) Uani 1 1 d . . .
C2 C 0.2528(2) 0.0175(3) 0.9960(5) 0.0630(17) Uani 1 1 d . . .
H2A H 0.2371 0.0586 0.9562 0.094 Uiso 1 1 calc R . .
H2B H 0.2381 0.0257 1.0568 0.094 Uiso 1 1 calc R . .
H2C H 0.2414 -0.0358 0.9747 0.094 Uiso 1 1 calc R . .
C3 C 0.3353(2) 0.1054(3) 1.0332(3) 0.0480(13) Uani 1 1 d . . .
H3A H 0.3212 0.1473 0.9928 0.072 Uiso 1 1 calc R . .
H3B H 0.3771 0.1088 1.0377 0.072 Uiso 1 1 calc R . .
H3C H 0.3183 0.1128 1.0926 0.072 Uiso 1 1 calc R . .
C4 C 0.3405(2) -0.0422(3) 1.0596(3) 0.0468(13) Uani 1 1 d . . .
H4A H 0.3825 -0.0404 1.0617 0.070 Uiso 1 1 calc R . .
H4B H 0.3282 -0.0948 1.0374 0.070 Uiso 1 1 calc R . .
H4C H 0.3251 -0.0336 1.1198 0.070 Uiso 1 1 calc R . .
C5 C 0.25791(19) 0.0863(3) 0.7796(3) 0.0396(12) Uani 1 1 d . . .
H5A H 0.2227 0.0621 0.7560 0.059 Uiso 1 1 calc R . .
H5B H 0.2745 0.1221 0.7345 0.059 Uiso 1 1 calc R . .
H5C H 0.2490 0.1171 0.8337 0.059 Uiso 1 1 calc R . .
C6 C 0.26735(19) -0.0885(3) 0.7875(3) 0.0423(13) Uani 1 1 d . . .
H6A H 0.2299 -0.0740 0.7627 0.064 Uiso 1 1 calc R . .
H6B H 0.2620 -0.1171 0.8442 0.064 Uiso 1 1 calc R . .
H6C H 0.2876 -0.1233 0.7451 0.064 Uiso 1 1 calc R . .
C7 C 0.38308(18) -0.0587(2) 0.6712(3) 0.0281(10) Uani 1 1 d . . .
H7A H 0.4149 -0.0418 0.6316 0.034 Uiso 1 1 calc R . .
H7B H 0.3496 -0.0709 0.6329 0.034 Uiso 1 1 calc R . .
C8 C 0.40078(18) -0.1349(2) 0.7200(3) 0.0330(11) Uani 1 1 d . . .
H8A H 0.4130 -0.1751 0.6751 0.040 Uiso 1 1 calc R . .
H8B H 0.3669 -0.1569 0.7514 0.040 Uiso 1 1 calc R . .
C9 C 0.4591(2) -0.2187(2) 0.8615(3) 0.0351(12) Uani 1 1 d . . .
H9A H 0.4620 -0.2631 0.8167 0.042 Uiso 1 1 calc R . .
C10 C 0.4035(2) -0.2291(3) 0.9151(3) 0.0494(14) Uani 1 1 d . . .
H10A H 0.4045 -0.2804 0.9471 0.074 Uiso 1 1 calc R . .
H10B H 0.3707 -0.2285 0.8741 0.074 Uiso 1 1 calc R . .
H10C H 0.3997 -0.1851 0.9582 0.074 Uiso 1 1 calc R . .
C11 C 0.5106(2) -0.2236(3) 0.9248(4) 0.0601(16) Uani 1 1 d . . .
H11A H 0.5101 -0.2753 0.9562 0.090 Uiso 1 1 calc R . .
H11B H 0.5085 -0.1799 0.9686 0.090 Uiso 1 1 calc R . .
H11C H 0.5461 -0.2189 0.8903 0.090 Uiso 1 1 calc R . .
C12 C 0.52290(17) -0.1196(2) 0.7301(3) 0.0285(10) Uani 1 1 d . . .
H12A H 0.5159 -0.0769 0.6845 0.034 Uiso 1 1 calc R . .
C13 C 0.5338(2) -0.1967(3) 0.6772(3) 0.0500(14) Uani 1 1 d . . .
H13A H 0.5687 -0.1907 0.6415 0.075 Uiso 1 1 calc R . .
H13B H 0.5012 -0.2071 0.6375 0.075 Uiso 1 1 calc R . .
H13C H 0.5384 -0.2417 0.7188 0.075 Uiso 1 1 calc R . .
C14 C 0.57649(19) -0.0927(3) 0.7827(4) 0.0496(14) Uani 1 1 d . . .
H14A H 0.6098 -0.0924 0.7427 0.074 Uiso 1 1 calc R . .
H14B H 0.5834 -0.1300 0.8322 0.074 Uiso 1 1 calc R . .
H14C H 0.5703 -0.0386 0.8065 0.074 Uiso 1 1 calc R . .
C15 C 0.37539(17) 0.0855(2) 0.6829(3) 0.0292(10) Uani 1 1 d . . .
H15A H 0.3516 0.1267 0.7129 0.035 Uiso 1 1 calc R . .
H15B H 0.3605 0.0789 0.6213 0.035 Uiso 1 1 calc R . .
C16 C 0.43733(17) 0.1165(2) 0.6773(3) 0.0292(10) Uani 1 1 d . . .
H16A H 0.4370 0.1704 0.6494 0.035 Uiso 1 1 calc R . .
H16B H 0.4596 0.0805 0.6377 0.035 Uiso 1 1 calc R . .
C17 C 0.54913(18) 0.1237(3) 0.7465(3) 0.0341(11) Uani 1 1 d . . .
H17A H 0.5555 0.0712 0.7155 0.041 Uiso 1 1 calc R . .
C18 C 0.5917(2) 0.1261(3) 0.8254(4) 0.0556(15) Uani 1 1 d . . .
H18A H 0.6310 0.1266 0.8022 0.083 Uiso 1 1 calc R . .
H18B H 0.5862 0.0786 0.8631 0.083 Uiso 1 1 calc R . .
H18C H 0.5850 0.1746 0.8609 0.083 Uiso 1 1 calc R . .
C19 C 0.5629(2) 0.1885(3) 0.6782(3) 0.0512(14) Uani 1 1 d . . .
H19A H 0.6035 0.1850 0.6615 0.077 Uiso 1 1 calc R . .
H19B H 0.5551 0.2414 0.7043 0.077 Uiso 1 1 calc R . .
H19C H 0.5391 0.1809 0.6249 0.077 Uiso 1 1 calc R . .
C20 C 0.4594(2) 0.2249(3) 0.8312(3) 0.0364(12) Uani 1 1 d . . .
H20A H 0.4794 0.2656 0.7934 0.044 Uiso 1 1 calc R . .
C21 C 0.3946(2) 0.2420(3) 0.8305(3) 0.0431(12) Uani 1 1 d . . .
H21A H 0.3875 0.2957 0.8547 0.065 Uiso 1 1 calc R . .
H21B H 0.3749 0.2020 0.8675 0.065 Uiso 1 1 calc R . .
H21C H 0.3802 0.2390 0.7690 0.065 Uiso 1 1 calc R . .
C22 C 0.4810(2) 0.2307(3) 0.9261(3) 0.0528(14) Uani 1 1 d . . .
H22A H 0.4733 0.2846 0.9494 0.079 Uiso 1 1 calc R . .
H22B H 0.5223 0.2205 0.9271 0.079 Uiso 1 1 calc R . .
H22C H 0.4613 0.1909 0.9633 0.079 Uiso 1 1 calc R . .
C23 C 0.5689(2) 0.4941(3) -0.0968(4) 0.0392(14) Uani 1 1 d . . .
C24 C 0.5022(3) 0.5051(3) -0.0923(5) 0.0598(18) Uani 1 1 d . . .
H24A H 0.4932 0.5569 -0.0647 0.090 Uiso 1 1 calc R . .
H24B H 0.4854 0.4618 -0.0564 0.090 Uiso 1 1 calc R . .
H24C H 0.4863 0.5034 -0.1530 0.090 Uiso 1 1 calc R . .
C25 C 0.5923(2) 0.5608(3) -0.1559(4) 0.0603(16) Uani 1 1 d . . .
H25A H 0.6340 0.5558 -0.1603 0.090 Uiso 1 1 calc R . .
H25B H 0.5825 0.6130 -0.1297 0.090 Uiso 1 1 calc R . .
H25C H 0.5753 0.5566 -0.2157 0.090 Uiso 1 1 calc R . .
C26 C 0.5807(2) 0.4130(3) -0.1401(3) 0.0486(13) Uani 1 1 d . . .
H26A H 0.6221 0.4043 -0.1438 0.073 Uiso 1 1 calc R . .
H26B H 0.5642 0.4121 -0.2005 0.073 Uiso 1 1 calc R . .
H26C H 0.5633 0.3704 -0.1040 0.073 Uiso 1 1 calc R . .
C27 C 0.5135(2) 0.5797(3) 0.1193(4) 0.0458(13) Uani 1 1 d . . .
H27A H 0.4784 0.5577 0.1456 0.069 Uiso 1 1 calc R . .
H27B H 0.5039 0.6088 0.0643 0.069 Uiso 1 1 calc R . .
H27C H 0.5316 0.6165 0.1619 0.069 Uiso 1 1 calc R . .
C28 C 0.52224(18) 0.4033(3) 0.1216(4) 0.0440(13) Uani 1 1 d . . .
H28A H 0.4851 0.4190 0.1468 0.066 Uiso 1 1 calc R . .
H28B H 0.5435 0.3716 0.1658 0.066 Uiso 1 1 calc R . .
H28C H 0.5161 0.3710 0.0676 0.066 Uiso 1 1 calc R . .
C29 C 0.63809(18) 0.4412(2) 0.2330(3) 0.0274(10) Uani 1 1 d . . .
H29A H 0.6043 0.4346 0.2723 0.033 Uiso 1 1 calc R . .
H29B H 0.6701 0.4608 0.2705 0.033 Uiso 1 1 calc R . .
C30 C 0.65407(17) 0.3602(2) 0.1952(3) 0.0294(10) Uani 1 1 d . . .
H30A H 0.6194 0.3351 0.1692 0.035 Uiso 1 1 calc R . .
H30B H 0.6674 0.3254 0.2446 0.035 Uiso 1 1 calc R . .
C31 C 0.7072(2) 0.2630(2) 0.0609(3) 0.0327(11) Uani 1 1 d . . .
H31A H 0.7086 0.2232 0.1110 0.039 Uiso 1 1 calc R . .
C32 C 0.6517(2) 0.2500(2) 0.0085(3) 0.0471(12) Uani 1 1 d . . .
H32A H 0.6512 0.1956 -0.0162 0.071 Uiso 1 1 calc R . .
H32B H 0.6495 0.2891 -0.0405 0.071 Uiso 1 1 calc R . .
H32C H 0.6188 0.2572 0.0485 0.071 Uiso 1 1 calc R . .
C33 C 0.7586(2) 0.2479(3) -0.0016(3) 0.0539(14) Uani 1 1 d . . .
H33A H 0.7562 0.1936 -0.0264 0.081 Uiso 1 1 calc R . .
H33B H 0.7943 0.2535 0.0324 0.081 Uiso 1 1 calc R . .
H33C H 0.7581 0.2871 -0.0505 0.081 Uiso 1 1 calc R . .
C34 C 0.77749(17) 0.3698(3) 0.1736(3) 0.0312(11) Uani 1 1 d . . .
H34A H 0.7726 0.4165 0.2149 0.037 Uiso 1 1 calc R . .
C35 C 0.82975(17) 0.3893(3) 0.1170(3) 0.0424(12) Uani 1 1 d . . .
H35A H 0.8638 0.3915 0.1554 0.064 Uiso 1 1 calc R . .
H35B H 0.8243 0.4414 0.0878 0.064 Uiso 1 1 calc R . .
H35C H 0.8349 0.3477 0.0714 0.064 Uiso 1 1 calc R . .
C36 C 0.7882(2) 0.2975(3) 0.2341(3) 0.0436(13) Uani 1 1 d . . .
H36A H 0.8243 0.3048 0.2664 0.065 Uiso 1 1 calc R . .
H36B H 0.7903 0.2487 0.1976 0.065 Uiso 1 1 calc R . .
H36C H 0.7567 0.2925 0.2771 0.065 Uiso 1 1 calc R . .
C37 C 0.63477(18) 0.5840(3) 0.2026(3) 0.0320(11) Uani 1 1 d . . .
H37A H 0.6206 0.5848 0.2650 0.038 Uiso 1 1 calc R . .
H37B H 0.6119 0.6233 0.1681 0.038 Uiso 1 1 calc R . .
C38 C 0.69756(18) 0.6110(2) 0.2022(3) 0.0314(10) Uani 1 1 d . . .
H38A H 0.7199 0.5757 0.2424 0.038 Uiso 1 1 calc R . .
H38B H 0.7000 0.6663 0.2261 0.038 Uiso 1 1 calc R . .
C39 C 0.80710(18) 0.6084(3) 0.1199(3) 0.0392(12) Uani 1 1 d . . .
H39A H 0.8135 0.5594 0.1572 0.047 Uiso 1 1 calc R . .
C40 C 0.8254(2) 0.6795(3) 0.1775(4) 0.0569(15) Uani 1 1 d . . .
H40A H 0.8665 0.6755 0.1906 0.085 Uiso 1 1 calc R . .
H40B H 0.8037 0.6791 0.2337 0.085 Uiso 1 1 calc R . .
H40C H 0.8178 0.7296 0.1453 0.085 Uiso 1 1 calc R . .
C41 C 0.84589(19) 0.5992(3) 0.0370(4) 0.0618(16) Uani 1 1 d . . .
H41A H 0.8861 0.5993 0.0557 0.093 Uiso 1 1 calc R . .
H41B H 0.8391 0.6439 -0.0042 0.093 Uiso 1 1 calc R . .
H41C H 0.8371 0.5484 0.0068 0.093 Uiso 1 1 calc R . .
C42 C 0.7155(2) 0.7074(2) 0.0373(3) 0.0372(12) Uani 1 1 d . . .
H42A H 0.7389 0.7489 0.0689 0.045 Uiso 1 1 calc R . .
C43 C 0.6531(2) 0.7310(3) 0.0432(3) 0.0521(14) Uani 1 1 d . . .
H43A H 0.6476 0.7834 0.0146 0.078 Uiso 1 1 calc R . .
H43B H 0.6417 0.7343 0.1063 0.078 Uiso 1 1 calc R . .
H43C H 0.6296 0.6907 0.0127 0.078 Uiso 1 1 calc R . .
C44 C 0.7339(2) 0.7053(3) -0.0606(3) 0.0550(15) Uani 1 1 d . . .
H44A H 0.7263 0.7575 -0.0882 0.082 Uiso 1 1 calc R . .
H44B H 0.7122 0.6637 -0.0922 0.082 Uiso 1 1 calc R . .
H44C H 0.7749 0.6933 -0.0643 0.082 Uiso 1 1 calc R . .

loop_
_atom_site_aniso_label
_atom_site_aniso_U_11
_atom_site_aniso_U_22
_atom_site_aniso_U_33
_atom_site_aniso_U_23
_atom_site_aniso_U_13
_atom_site_aniso_U_12
Mn1 0.0201(4) 0.0281(3) 0.0197(4) -0.0008(3) -0.0009(3) 0.0006(2)
Mn2 0.0195(4) 0.0300(3) 0.0201(4) 0.0005(3) 0.0012(3) -0.0003(2)
Cl1 0.0384(7) 0.0579(7) 0.0284(7) -0.0004(6) -0.0134(6) 0.0020(5)
Cl2 0.0375(7) 0.0664(8) 0.0272(7) -0.0050(7) 0.0121(5) -0.0023(6)
Si1 0.0181(7) 0.0360(7) 0.0247(8) -0.0039(5) -0.0012(6) -0.0004(5)
Si2 0.0201(7) 0.0372(7) 0.0268(9) 0.0022(5) 0.0011(6) 0.0023(5)
P1 0.0276(6) 0.0263(6) 0.0264(6) 0.0015(5) 0.0018(5) 0.0032(5)
P2 0.0238(6) 0.0273(6) 0.0264(7) -0.0014(5) 0.0003(5) -0.0037(4)
P3 0.0272(6) 0.0257(6) 0.0243(7) -0.0015(5) -0.0008(5) 0.0024(5)
P4 0.0269(6) 0.0282(6) 0.0287(7) 0.0028(5) -0.0020(5) -0.0043(5)
N1 0.019(2) 0.042(2) 0.026(3) -0.0083(16) 0.0027(18) -0.0029(15)
N2 0.023(2) 0.0237(19) 0.024(2) -0.0009(14) -0.0037(17) 0.0014(13)
N3 0.025(2) 0.039(2) 0.025(3) 0.0021(15) -0.0013(19) 0.0039(14)
N4 0.020(2) 0.027(2) 0.022(2) -0.0018(14) -0.0039(17) 0.0008(13)
C1 0.021(2) 0.048(3) 0.027(3) 0.002(2) 0.007(2) 0.0023(19)
C2 0.027(3) 0.116(5) 0.046(4) -0.018(3) 0.007(3) -0.005(3)
C3 0.063(3) 0.051(3) 0.030(3) -0.011(2) 0.020(2) -0.002(2)
C4 0.054(3) 0.053(3) 0.033(3) 0.002(2) 0.009(2) 0.000(3)
C5 0.032(3) 0.063(3) 0.024(3) 0.001(2) -0.005(2) 0.012(2)
C6 0.033(3) 0.059(3) 0.035(3) -0.006(2) 0.000(2) -0.009(2)
C7 0.022(2) 0.041(3) 0.021(2) -0.0053(19) -0.0019(18) -0.0001(18)
C8 0.029(2) 0.034(3) 0.036(3) -0.005(2) 0.000(2) -0.0020(19)
C9 0.052(3) 0.027(2) 0.027(3) 0.0056(18) 0.007(2) 0.005(2)
C10 0.049(3) 0.047(3) 0.052(3) 0.015(2) 0.013(3) -0.002(2)
C11 0.055(3) 0.061(4) 0.064(4) 0.032(3) 0.005(3) 0.015(3)
C12 0.031(2) 0.028(2) 0.027(3) 0.0035(19) 0.004(2) 0.0026(19)
C13 0.061(4) 0.042(3) 0.047(3) -0.001(2) 0.022(3) 0.011(2)
C14 0.037(3) 0.054(3) 0.059(4) 0.012(3) 0.004(3) 0.005(2)
C15 0.031(2) 0.030(2) 0.027(3) 0.0052(19) -0.003(2) -0.0015(18)
C16 0.031(2) 0.027(2) 0.030(2) 0.0034(18) 0.0047(19) 0.0014(18)
C17 0.024(2) 0.040(3) 0.038(3) -0.008(2) 0.007(2) -0.0063(19)
C18 0.030(3) 0.080(4) 0.057(4) -0.003(3) -0.009(3) 0.003(2)
C19 0.044(3) 0.050(3) 0.059(4) 0.001(3) 0.013(3) -0.016(2)
C20 0.046(3) 0.030(2) 0.033(3) 0.001(2) 0.010(2) -0.010(2)
C21 0.052(3) 0.038(3) 0.040(3) 0.001(2) 0.007(2) 0.014(2)
C22 0.062(4) 0.043(3) 0.053(3) -0.012(2) -0.006(3) -0.001(2)
C23 0.024(3) 0.057(3) 0.037(3) 0.004(2) -0.009(2) 0.002(2)
C24 0.029(3) 0.105(5) 0.046(4) -0.003(3) -0.014(3) 0.014(3)
C25 0.064(4) 0.080(4) 0.037(3) 0.025(3) -0.017(3) -0.011(3)
C26 0.045(3) 0.067(3) 0.033(3) -0.009(2) -0.012(2) 0.000(3)
C27 0.031(3) 0.059(3) 0.048(3) -0.002(3) -0.003(3) 0.018(2)
C28 0.024(2) 0.055(3) 0.053(3) 0.015(2) -0.009(2) -0.013(2)
C29 0.024(2) 0.035(3) 0.024(2) 0.0032(19) 0.0036(18) 0.0020(18)
C30 0.027(2) 0.032(2) 0.029(3) 0.0064(19) 0.0016(19) -0.0021(18)
C31 0.046(3) 0.024(2) 0.028(3) -0.0018(19) -0.011(2) 0.002(2)
C32 0.062(3) 0.035(3) 0.044(3) -0.007(2) -0.012(3) -0.007(2)
C33 0.064(3) 0.047(3) 0.051(3) -0.025(3) 0.000(3) 0.016(2)
C34 0.031(3) 0.035(3) 0.028(3) -0.0028(19) -0.008(2) 0.0008(19)
C35 0.026(2) 0.054(3) 0.047(3) 0.005(2) -0.006(2) -0.002(2)
C36 0.044(3) 0.041(3) 0.046(3) -0.001(2) -0.016(2) 0.011(2)
C37 0.033(3) 0.032(3) 0.031(3) -0.001(2) 0.004(2) 0.0013(19)
C38 0.036(2) 0.029(2) 0.028(2) 0.0005(19) -0.005(2) -0.0015(19)
C39 0.031(3) 0.046(3) 0.040(3) 0.012(2) -0.011(2) -0.008(2)
C40 0.044(3) 0.051(3) 0.076(4) 0.015(3) -0.030(3) -0.021(2)
C41 0.027(3) 0.087(4) 0.071(4) 0.013(3) 0.016(3) -0.001(3)
C42 0.041(3) 0.026(2) 0.044(3) 0.003(2) -0.013(2) -0.0062(19)
C43 0.064(4) 0.043(3) 0.049(3) 0.011(2) 0.000(3) 0.019(3)
C44 0.062(4) 0.054(3) 0.049(3) 0.024(3) 0.012(3) 0.007(3)

loop_
_atom_type_symbol
_atom_type_description
_atom_type_scat_dispersion_real
_atom_type_scat_dispersion_imag
_atom_type_scat_source
C C 0.0033 0.0016 'International Tables Vol C Tables 4.2.6.8 and 6.1.1.4'
H H 0.0000 0.0000 'International Tables Vol C Tables 4.2.6.8 and 6.1.1.4'
N N 0.0061 0.0033 'International Tables Vol C Tables 4.2.6.8 and 6.1.1.4'
Si Si 0.0817 0.0704 'International Tables Vol C Tables 4.2.6.8 and 6.1.1.4'
P P 0.1023 0.0942 'International Tables Vol C Tables 4.2.6.8 and 6.1.1.4'
Cl Cl 0.1484 0.1585 'International Tables Vol C Tables 4.2.6.8 and 6.1.1.4'
Mn Mn 0.3368 0.7283 'International Tables Vol C Tables 4.2.6.8 and 6.1.1.4'

loop_
_geom_angle_atom_site_label_1
_geom_angle_atom_site_label_2
_geom_angle_atom_site_label_3
_geom_angle
_geom_angle_site_symmetry_1
_geom_angle_site_symmetry_3
_geom_angle_publ_flag
N1 Mn1 Cl1 118.25(13) . . ?
N1 Mn1 P1 111.67(10) . . ?
Cl1 Mn1 P1 103.02(4) . . ?
N1 Mn1 P2 117.38(12) . . ?
Cl1 Mn1 P2 100.17(5) . . ?
P1 Mn1 P2 104.40(5) . . ?
N1 Mn1 Si1 32.74(13) . . ?
Cl1 Mn1 Si1 150.91(5) . . ?
P1 Mn1 Si1 92.45(4) . . ?
P2 Mn1 Si1 99.58(4) . . ?
N3 Mn2 Cl2 118.67(13) . . ?
N3 Mn2 P4 115.72(10) . . ?
Cl2 Mn2 P4 100.41(5) . . ?
N3 Mn2 P3 113.93(11) . . ?
Cl2 Mn2 P3 100.94(5) . . ?
P4 Mn2 P3 105.02(5) . . ?
N3 Mn2 Si2 32.38(13) . . ?
Cl2 Mn2 Si2 150.59(5) . . ?
P4 Mn2 Si2 100.66(4) . . ?
P3 Mn2 Si2 93.13(4) . . ?
N1 Si1 N2 102.5(2) . . ?
N1 Si1 C5 116.4(2) . . ?
N2 Si1 C5 109.3(2) . . ?
N1 Si1 C6 117.1(2) . . ?
N2 Si1 C6 109.5(2) . . ?
C5 Si1 C6 102.1(2) . . ?
N1 Si1 Mn1 40.24(14) . . ?
N2 Si1 Mn1 62.51(14) . . ?
C5 Si1 Mn1 132.61(15) . . ?
C6 Si1 Mn1 125.04(16) . . ?
N3 Si2 N4 101.4(2) . . ?
N3 Si2 C28 116.9(2) . . ?
N4 Si2 C28 109.3(2) . . ?
N3 Si2 C27 117.0(2) . . ?
N4 Si2 C27 108.6(2) . . ?
C28 Si2 C27 103.5(3) . . ?
N3 Si2 Mn2 40.79(14) . . ?
N4 Si2 Mn2 61.18(14) . . ?
C28 Si2 Mn2 122.33(16) . . ?
C27 Si2 Mn2 134.12(17) . . ?
C8 P1 C12 102.9(2) . . ?
C8 P1 C9 103.0(2) . . ?
C12 P1 C9 106.8(2) . . ?
C8 P1 Mn1 103.11(14) . . ?
C12 P1 Mn1 117.83(14) . . ?
C9 P1 Mn1 120.45(15) . . ?
C16 P2 C17 99.3(2) . . ?
C16 P2 C20 107.3(2) . . ?
C17 P2 C20 106.1(2) . . ?
C16 P2 Mn1 105.86(13) . . ?
C17 P2 Mn1 123.46(15) . . ?
C20 P2 Mn1 113.03(15) . . ?
C31 P3 C30 102.3(2) . . ?
C31 P3 C34 106.5(2) . . ?
C30 P3 C34 103.58(19) . . ?
C31 P3 Mn2 120.33(16) . . ?
C30 P3 Mn2 103.32(13) . . ?
C34 P3 Mn2 118.11(14) . . ?
C38 P4 C42 107.3(2) . . ?
C38 P4 C39 100.2(2) . . ?
C42 P4 C39 105.9(2) . . ?
C38 P4 Mn2 104.36(14) . . ?
C42 P4 Mn2 115.25(15) . . ?
C39 P4 Mn2 121.93(16) . . ?
C1 N1 Si1 128.0(3) . . ?
C1 N1 Mn1 125.0(3) . . ?
Si1 N1 Mn1 107.0(2) . . ?
C15 N2 C7 109.8(4) . . ?
C15 N2 Si1 115.6(3) . . ?
C7 N2 Si1 123.0(3) . . ?
C23 N3 Si2 129.0(3) . . ?
C23 N3 Mn2 123.6(3) . . ?
Si2 N3 Mn2 106.8(2) . . ?
C29 N4 C37 109.5(4) . . ?
C29 N4 Si2 122.4(3) . . ?
C37 N4 Si2 114.7(3) . . ?
N1 C1 C3 108.7(4) . . ?
N1 C1 C4 109.5(4) . . ?
C3 C1 C4 109.7(4) . . ?
N1 C1 C2 113.3(5) . . ?
C3 C1 C2 108.6(4) . . ?
C4 C1 C2 107.1(4) . . ?
C1 C2 H2A 109.5 . . ?
C1 C2 H2B 109.5 . . ?
H2A C2 H2B 109.5 . . ?
C1 C2 H2C 109.5 . . ?
H2A C2 H2C 109.5 . . ?
H2B C2 H2C 109.5 . . ?
C1 C3 H3A 109.5 . . ?
C1 C3 H3B 109.5 . . ?
H3A C3 H3B 109.5 . . ?
C1 C3 H3C 109.5 . . ?
H3A C3 H3C 109.5 . . ?
H3B C3 H3C 109.5 . . ?
C1 C4 H4A 109.5 . . ?
C1 C4 H4B 109.5 . . ?
H4A C4 H4B 109.5 . . ?
C1 C4 H4C 109.5 . . ?
H4A C4 H4C 109.5 . . ?
H4B C4 H4C 109.5 . . ?
Si1 C5 H5A 109.5 . . ?
Si1 C5 H5B 109.5 . . ?
H5A C5 H5B 109.5 . . ?
Si1 C5 H5C 109.5 . . ?
H5A C5 H5C 109.5 . . ?
H5B C5 H5C 109.5 . . ?
Si1 C6 H6A 109.5 . . ?
Si1 C6 H6B 109.5 . . ?
H6A C6 H6B 109.5 . . ?
Si1 C6 H6C 109.5 . . ?
H6A C6 H6C 109.5 . . ?
H6B C6 H6C 109.5 . . ?
N2 C7 C8 114.2(4) . . ?
N2 C7 H7A 108.7 . . ?
C8 C7 H7A 108.7 . . ?
N2 C7 H7B 108.7 . . ?
C8 C7 H7B 108.7 . . ?
H7A C7 H7B 107.6 . . ?
C7 C8 P1 114.7(3) . . ?
C7 C8 H8A 108.6 . . ?
P1 C8 H8A 108.6 . . ?
C7 C8 H8B 108.6 . . ?
P1 C8 H8B 108.6 . . ?
H8A C8 H8B 107.6 . . ?
C11 C9 C10 109.6(4) . . ?
C11 C9 P1 110.8(3) . . ?
C10 C9 P1 110.2(3) . . ?
C11 C9 H9A 108.7 . . ?
C10 C9 H9A 108.7 . . ?
P1 C9 H9A 108.7 . . ?
C9 C10 H10A 109.5 . . ?
C9 C10 H10B 109.5 . . ?
H10A C10 H10B 109.5 . . ?
C9 C10 H10C 109.5 . . ?
H10A C10 H10C 109.5 . . ?
H10B C10 H10C 109.5 . . ?
C9 C11 H11A 109.5 . . ?
C9 C11 H11B 109.5 . . ?
H11A C11 H11B 109.5 . . ?
C9 C11 H11C 109.5 . . ?
H11A C11 H11C 109.5 . . ?
H11B C11 H11C 109.5 . . ?
C13 C12 C14 111.9(4) . . ?
C13 C12 P1 114.7(3) . . ?
C14 C12 P1 112.0(3) . . ?
C13 C12 H12A 105.8 . . ?
C14 C12 H12A 105.8 . . ?
P1 C12 H12A 105.8 . . ?
C12 C13 H13A 109.5 . . ?
C12 C13 H13B 109.5 . . ?
H13A C13 H13B 109.5 . . ?
C12 C13 H13C 109.5 . . ?
H13A C13 H13C 109.5 . . ?
H13B C13 H13C 109.5 . . ?
C12 C14 H14A 109.5 . . ?
C12 C14 H14B 109.5 . . ?
H14A C14 H14B 109.5 . . ?
C12 C14 H14C 109.5 . . ?
H14A C14 H14C 109.5 . . ?
H14B C14 H14C 109.5 . . ?
N2 C15 C16 115.1(3) . . ?
N2 C15 H15A 108.5 . . ?
C16 C15 H15A 108.5 . . ?
N2 C15 H15B 108.5 . . ?
C16 C15 H15B 108.5 . . ?
H15A C15 H15B 107.5 . . ?
C15 C16 P2 113.9(3) . . ?
C15 C16 H16A 108.8 . . ?
P2 C16 H16A 108.8 . . ?
C15 C16 H16B 108.8 . . ?
P2 C16 H16B 108.8 . . ?
H16A C16 H16B 107.7 . . ?
C19 C17 C18 111.0(4) . . ?
C19 C17 P2 114.6(3) . . ?
C18 C17 P2 111.9(3) . . ?
C19 C17 H17A 106.3 . . ?
C18 C17 H17A 106.3 . . ?
P2 C17 H17A 106.3 . . ?
C17 C18 H18A 109.5 . . ?
C17 C18 H18B 109.5 . . ?
H18A C18 H18B 109.5 . . ?
C17 C18 H18C 109.5 . . ?
H18A C18 H18C 109.5 . . ?
H18B C18 H18C 109.5 . . ?
C17 C19 H19A 109.5 . . ?
C17 C19 H19B 109.5 . . ?
H19A C19 H19B 109.5 . . ?
C17 C19 H19C 109.5 . . ?
H19A C19 H19C 109.5 . . ?
H19B C19 H19C 109.5 . . ?
C22 C20 C21 108.8(4) . . ?
C22 C20 P2 110.2(3) . . ?
C21 C20 P2 109.9(3) . . ?
C22 C20 H20A 109.3 . . ?
C21 C20 H20A 109.3 . . ?
P2 C20 H20A 109.3 . . ?
C20 C21 H21A 109.5 . . ?
C20 C21 H21B 109.5 . . ?
H21A C21 H21B 109.5 . . ?
C20 C21 H21C 109.5 . . ?
H21A C21 H21C 109.5 . . ?
H21B C21 H21C 109.5 . . ?
C20 C22 H22A 109.5 . . ?
C20 C22 H22B 109.5 . . ?
H22A C22 H22B 109.5 . . ?
C20 C22 H22C 109.5 . . ?
H22A C22 H22C 109.5 . . ?
H22B C22 H22C 109.5 . . ?
N3 C23 C25 110.4(4) . . ?
N3 C23 C26 109.8(4) . . ?
C25 C23 C26 109.7(5) . . ?
N3 C23 C24 112.2(5) . . ?
C25 C23 C24 107.2(4) . . ?
C26 C23 C24 107.5(4) . . ?
C23 C24 H24A 109.5 . . ?
C23 C24 H24B 109.5 . . ?
H24A C24 H24B 109.5 . . ?
C23 C24 H24C 109.5 . . ?
H24A C24 H24C 109.5 . . ?
H24B C24 H24C 109.5 . . ?
C23 C25 H25A 109.5 . . ?
C23 C25 H25B 109.5 . . ?
H25A C25 H25B 109.5 . . ?
C23 C25 H25C 109.5 . . ?
H25A C25 H25C 109.5 . . ?
H25B C25 H25C 109.5 . . ?
C23 C26 H26A 109.5 . . ?
C23 C26 H26B 109.5 . . ?
H26A C26 H26B 109.5 . . ?
C23 C26 H26C 109.5 . . ?
H26A C26 H26C 109.5 . . ?
H26B C26 H26C 109.5 . . ?
Si2 C27 H27A 109.5 . . ?
Si2 C27 H27B 109.5 . . ?
H27A C27 H27B 109.5 . . ?
Si2 C27 H27C 109.5 . . ?
H27A C27 H27C 109.5 . . ?
H27B C27 H27C 109.5 . . ?
Si2 C28 H28A 109.5 . . ?
Si2 C28 H28B 109.5 . . ?
H28A C28 H28B 109.5 . . ?
Si2 C28 H28C 109.5 . . ?
H28A C28 H28C 109.5 . . ?
H28B C28 H28C 109.5 . . ?
N4 C29 C30 114.4(4) . . ?
N4 C29 H29A 108.7 . . ?
C30 C29 H29A 108.7 . . ?
N4 C29 H29B 108.7 . . ?
C30 C29 H29B 108.7 . . ?
H29A C29 H29B 107.6 . . ?
C29 C30 P3 114.0(3) . . ?
C29 C30 H30A 108.7 . . ?
P3 C30 H30A 108.7 . . ?
C29 C30 H30B 108.7 . . ?
P3 C30 H30B 108.7 . . ?
H30A C30 H30B 107.6 . . ?
C32 C31 C33 109.0(4) . . ?
C32 C31 P3 111.2(3) . . ?
C33 C31 P3 110.7(3) . . ?
C32 C31 H31A 108.6 . . ?
C33 C31 H31A 108.6 . . ?
P3 C31 H31A 108.6 . . ?
C31 C32 H32A 109.5 . . ?
C31 C32 H32B 109.5 . . ?
H32A C32 H32B 109.5 . . ?
C31 C32 H32C 109.5 . . ?
H32A C32 H32C 109.5 . . ?
H32B C32 H32C 109.5 . . ?
C31 C33 H33A 109.5 . . ?
C31 C33 H33B 109.5 . . ?
H33A C33 H33B 109.5 . . ?
C31 C33 H33C 109.5 . . ?
H33A C33 H33C 109.5 . . ?
H33B C33 H33C 109.5 . . ?
C35 C34 C36 111.6(4) . . ?
C35 C34 P3 113.5(3) . . ?
C36 C34 P3 114.2(3) . . ?
C35 C34 H34A 105.5 . . ?
C36 C34 H34A 105.5 . . ?
P3 C34 H34A 105.5 . . ?
C34 C35 H35A 109.5 . . ?
C34 C35 H35B 109.5 . . ?
H35A C35 H35B 109.5 . . ?
C34 C35 H35C 109.5 . . ?
H35A C35 H35C 109.5 . . ?
H35B C35 H35C 109.5 . . ?
C34 C36 H36A 109.5 . . ?
C34 C36 H36B 109.5 . . ?
H36A C36 H36B 109.5 . . ?
C34 C36 H36C 109.5 . . ?
H36A C36 H36C 109.5 . . ?
H36B C36 H36C 109.5 . . ?
N4 C37 C38 114.5(3) . . ?
N4 C37 H37A 108.6 . . ?
C38 C37 H37A 108.6 . . ?
N4 C37 H37B 108.6 . . ?
C38 C37 H37B 108.6 . . ?
H37A C37 H37B 107.6 . . ?
C37 C38 P4 112.7(3) . . ?
C37 C38 H38A 109.1 . . ?
P4 C38 H38A 109.1 . . ?
C37 C38 H38B 109.1 . . ?
P4 C38 H38B 109.1 . . ?
H38A C38 H38B 107.8 . . ?
C40 C39 C41 111.5(4) . . ?
C40 C39 P4 114.0(3) . . ?
C41 C39 P4 112.2(3) . . ?
C40 C39 H39A 106.2 . . ?
C41 C39 H39A 106.2 . . ?
P4 C39 H39A 106.2 . . ?
C39 C40 H40A 109.5 . . ?
C39 C40 H40B 109.5 . . ?
H40A C40 H40B 109.5 . . ?
C39 C40 H40C 109.5 . . ?
H40A C40 H40C 109.5 . . ?
H40B C40 H40C 109.5 . . ?
C39 C41 H41A 109.5 . . ?
C39 C41 H41B 109.5 . . ?
H41A C41 H41B 109.5 . . ?
C39 C41 H41C 109.5 . . ?
H41A C41 H41C 109.5 . . ?
H41B C41 H41C 109.5 . . ?
C43 C42 C44 109.5(4) . . ?
C43 C42 P4 112.1(3) . . ?
C44 C42 P4 109.8(3) . . ?
C43 C42 H42A 108.5 . . ?
C44 C42 H42A 108.5 . . ?
P4 C42 H42A 108.5 . . ?
C42 C43 H43A 109.5 . . ?
C42 C43 H43B 109.5 . . ?
H43A C43 H43B 109.5 . . ?
C42 C43 H43C 109.5 . . ?
H43A C43 H43C 109.5 . . ?
H43B C43 H43C 109.5 . . ?
C42 C44 H44A 109.5 . . ?
C42 C44 H44B 109.5 . . ?
H44A C44 H44B 109.5 . . ?
C42 C44 H44C 109.5 . . ?
H44A C44 H44C 109.5 . . ?
H44B C44 H44C 109.5 . . ?

loop_
_geom_bond_atom_site_label_1
_geom_bond_atom_site_label_2
_geom_bond_distance
_geom_bond_site_symmetry_2
_geom_bond_publ_flag
Mn1 N1 2.029(4) . ?
Mn1 Cl1 2.3826(14) . ?
Mn1 P1 2.5862(13) . ?
Mn1 P2 2.6019(13) . ?
Mn1 Si1 3.0026(16) . ?
Mn2 N3 2.036(4) . ?
Mn2 Cl2 2.3730(14) . ?
Mn2 P4 2.5876(13) . ?
Mn2 P3 2.5914(13) . ?
Mn2 Si2 2.9830(16) . ?
Si1 N1 1.698(5) . ?
Si1 N2 1.765(4) . ?
Si1 C5 1.876(4) . ?
Si1 C6 1.885(4) . ?
Si2 N3 1.669(5) . ?
Si2 N4 1.783(4) . ?
Si2 C28 1.873(4) . ?
Si2 C27 1.881(4) . ?
P1 C8 1.823(4) . ?
P1 C12 1.842(4) . ?
P1 C9 1.851(4) . ?
P2 C16 1.826(4) . ?
P2 C17 1.860(4) . ?
P2 C20 1.861(4) . ?
P3 C31 1.830(4) . ?
P3 C30 1.844(4) . ?
P3 C34 1.850(4) . ?
P4 C38 1.835(4) . ?
P4 C42 1.855(4) . ?
P4 C39 1.863(4) . ?
N1 C1 1.472(6) . ?
N2 C15 1.474(5) . ?
N2 C7 1.478(6) . ?
N3 C23 1.462(7) . ?
N4 C29 1.481(5) . ?
N4 C37 1.487(5) . ?
C1 C3 1.521(6) . ?
C1 C4 1.530(7) . ?
C1 C2 1.537(7) . ?
C2 H2A 0.9800 . ?
C2 H2B 0.9800 . ?
C2 H2C 0.9800 . ?
C3 H3A 0.9800 . ?
C3 H3B 0.9800 . ?
C3 H3C 0.9800 . ?
C4 H4A 0.9800 . ?
C4 H4B 0.9800 . ?
C4 H4C 0.9800 . ?
C5 H5A 0.9800 . ?
C5 H5B 0.9800 . ?
C5 H5C 0.9800 . ?
C6 H6A 0.9800 . ?
C6 H6B 0.9800 . ?
C6 H6C 0.9800 . ?
C7 C8 1.522(5) . ?
C7 H7A 0.9900 . ?
C7 H7B 0.9900 . ?
C8 H8A 0.9900 . ?
C8 H8B 0.9900 . ?
C9 C11 1.532(7) . ?
C9 C10 1.536(6) . ?
C9 H9A 1.0000 . ?
C10 H10A 0.9800 . ?
C10 H10B 0.9800 . ?
C10 H10C 0.9800 . ?
C11 H11A 0.9800 . ?
C11 H11B 0.9800 . ?
C11 H11C 0.9800 . ?
C12 C13 1.530(6) . ?
C12 C14 1.543(6) . ?
C12 H12A 1.0000 . ?
C13 H13A 0.9800 . ?
C13 H13B 0.9800 . ?
C13 H13C 0.9800 . ?
C14 H14A 0.9800 . ?
C14 H14B 0.9800 . ?
C14 H14C 0.9800 . ?
C15 C16 1.538(5) . ?
C15 H15A 0.9900 . ?
C15 H15B 0.9900 . ?
C16 H16A 0.9900 . ?
C16 H16B 0.9900 . ?
C17 C19 1.520(6) . ?
C17 C18 1.543(6) . ?
C17 H17A 1.0000 . ?
C18 H18A 0.9800 . ?
C18 H18B 0.9800 . ?
C18 H18C 0.9800 . ?
C19 H19A 0.9800 . ?
C19 H19B 0.9800 . ?
C19 H19C 0.9800 . ?
C20 C22 1.509(7) . ?
C20 C21 1.537(6) . ?
C20 H20A 1.0000 . ?
C21 H21A 0.9800 . ?
C21 H21B 0.9800 . ?
C21 H21C 0.9800 . ?
C22 H22A 0.9800 . ?
C22 H22B 0.9800 . ?
C22 H22C 0.9800 . ?
C23 C25 1.520(7) . ?
C23 C26 1.525(6) . ?
C23 C24 1.568(8) . ?
C24 H24A 0.9800 . ?
C24 H24B 0.9800 . ?
C24 H24C 0.9800 . ?
C25 H25A 0.9800 . ?
C25 H25B 0.9800 . ?
C25 H25C 0.9800 . ?
C26 H26A 0.9800 . ?
C26 H26B 0.9800 . ?
C26 H26C 0.9800 . ?
C27 H27A 0.9800 . ?
C27 H27B 0.9800 . ?
C27 H27C 0.9800 . ?
C28 H28A 0.9800 . ?
C28 H28B 0.9800 . ?
C28 H28C 0.9800 . ?
C29 C30 1.510(5) . ?
C29 H29A 0.9900 . ?
C29 H29B 0.9900 . ?
C30 H30A 0.9900 . ?
C30 H30B 0.9900 . ?
C31 C32 1.529(6) . ?
C31 C33 1.543(6) . ?
C31 H31A 1.0000 . ?
C32 H32A 0.9800 . ?
C32 H32B 0.9800 . ?
C32 H32C 0.9800 . ?
C33 H33A 0.9800 . ?
C33 H33B 0.9800 . ?
C33 H33C 0.9800 . ?
C34 C35 1.520(5) . ?
C34 C36 1.526(6) . ?
C34 H34A 1.0000 . ?
C35 H35A 0.9800 . ?
C35 H35B 0.9800 . ?
C35 H35C 0.9800 . ?
C36 H36A 0.9800 . ?
C36 H36B 0.9800 . ?
C36 H36C 0.9800 . ?
C37 C38 1.533(6) . ?
C37 H37A 0.9900 . ?
C37 H37B 0.9900 . ?
C38 H38A 0.9900 . ?
C38 H38B 0.9900 . ?
C39 C40 1.525(6) . ?
C39 C41 1.543(6) . ?
C39 H39A 1.0000 . ?
C40 H40A 0.9800 . ?
C40 H40B 0.9800 . ?
C40 H40C 0.9800 . ?
C41 H41A 0.9800 . ?
C41 H41B 0.9800 . ?
C41 H41C 0.9800 . ?
C42 C43 1.512(6) . ?
C42 C44 1.524(7) . ?
C42 H42A 1.0000 . ?
C43 H43A 0.9800 . ?
C43 H43B 0.9800 . ?
C43 H43C 0.9800 . ?
C44 H44A 0.9800 . ?
C44 H44B 0.9800 . ?
C44 H44C 0.9800 . ?

loop_
_geom_torsion_atom_site_label_1
_geom_torsion_atom_site_label_2
_geom_torsion_atom_site_label_3
_geom_torsion_atom_site_label_4
_geom_torsion
_geom_torsion_site_symmetry_1
_geom_torsion_site_symmetry_2
_geom_torsion_site_symmetry_3
_geom_torsion_site_symmetry_4
_geom_torsion_publ_flag
Cl1 Mn1 Si1 N1 5.4(2) . . . . ?
P1 Mn1 Si1 N1 128.08(19) . . . . ?
P2 Mn1 Si1 N1 -126.86(19) . . . . ?
N1 Mn1 Si1 N2 172.7(2) . . . . ?
Cl1 Mn1 Si1 N2 178.10(13) . . . . ?
P1 Mn1 Si1 N2 -59.17(12) . . . . ?
P2 Mn1 Si1 N2 45.88(12) . . . . ?
N1 Mn1 Si1 C5 81.2(3) . . . . ?
Cl1 Mn1 Si1 C5 86.5(2) . . . . ?
P1 Mn1 Si1 C5 -150.7(2) . . . . ?
P2 Mn1 Si1 C5 -45.7(2) . . . . ?
N1 Mn1 Si1 C6 -91.9(3) . . . . ?
Cl1 Mn1 Si1 C6 -86.5(2) . . . . ?
P1 Mn1 Si1 C6 36.2(2) . . . . ?
P2 Mn1 Si1 C6 141.3(2) . . . . ?
Cl2 Mn2 Si2 N3 -13.27(19) . . . . ?
P4 Mn2 Si2 N3 121.84(17) . . . . ?
P3 Mn2 Si2 N3 -132.24(17) . . . . ?
N3 Mn2 Si2 N4 -169.5(2) . . . . ?
Cl2 Mn2 Si2 N4 177.24(13) . . . . ?
P4 Mn2 Si2 N4 -47.64(11) . . . . ?
P3 Mn2 Si2 N4 58.28(11) . . . . ?
N3 Mn2 Si2 C28 94.9(3) . . . . ?
Cl2 Mn2 Si2 C28 81.7(2) . . . . ?
P4 Mn2 Si2 C28 -143.2(2) . . . . ?
P3 Mn2 Si2 C28 -37.3(2) . . . . ?
N3 Mn2 Si2 C27 -81.0(3) . . . . ?
Cl2 Mn2 Si2 C27 -94.3(3) . . . . ?
P4 Mn2 Si2 C27 40.8(2) . . . . ?
P3 Mn2 Si2 C27 146.7(2) . . . . ?
N1 Mn1 P1 C8 41.0(2) . . . . ?
Cl1 Mn1 P1 C8 168.94(15) . . . . ?
P2 Mn1 P1 C8 -86.79(15) . . . . ?
Si1 Mn1 P1 C8 13.75(15) . . . . ?
N1 Mn1 P1 C12 153.4(2) . . . . ?
Cl1 Mn1 P1 C12 -78.64(17) . . . . ?
P2 Mn1 P1 C12 25.63(16) . . . . ?
Si1 Mn1 P1 C12 126.18(16) . . . . ?
N1 Mn1 P1 C9 -72.9(2) . . . . ?
Cl1 Mn1 P1 C9 55.0(2) . . . . ?
P2 Mn1 P1 C9 159.30(19) . . . . ?
Si1 Mn1 P1 C9 -100.15(19) . . . . ?
N1 Mn1 P2 C16 -60.9(2) . . . . ?
Cl1 Mn1 P2 C16 169.76(14) . . . . ?
P1 Mn1 P2 C16 63.36(15) . . . . ?
Si1 Mn1 P2 C16 -31.70(15) . . . . ?
N1 Mn1 P2 C17 -173.8(2) . . . . ?
Cl1 Mn1 P2 C17 56.84(18) . . . . ?
P1 Mn1 P2 C17 -49.57(18) . . . . ?
Si1 Mn1 P2 C17 -144.62(17) . . . . ?
N1 Mn1 P2 C20 56.3(2) . . . . ?
Cl1 Mn1 P2 C20 -73.09(18) . . . . ?
P1 Mn1 P2 C20 -179.49(18) . . . . ?
Si1 Mn1 P2 C20 85.46(18) . . . . ?
N3 Mn2 P3 C31 73.2(2) . . . . ?
Cl2 Mn2 P3 C31 -55.15(19) . . . . ?
P4 Mn2 P3 C31 -159.18(18) . . . . ?
Si2 Mn2 P3 C31 98.90(18) . . . . ?
N3 Mn2 P3 C30 -39.87(19) . . . . ?
Cl2 Mn2 P3 C30 -168.21(14) . . . . ?
P4 Mn2 P3 C30 87.76(14) . . . . ?
Si2 Mn2 P3 C30 -14.16(14) . . . . ?
N3 Mn2 P3 C34 -153.5(2) . . . . ?
Cl2 Mn2 P3 C34 78.21(17) . . . . ?
P4 Mn2 P3 C34 -25.83(17) . . . . ?
Si2 Mn2 P3 C34 -127.75(17) . . . . ?
N3 Mn2 P4 C38 64.9(2) . . . . ?
Cl2 Mn2 P4 C38 -166.06(14) . . . . ?
P3 Mn2 P4 C38 -61.64(15) . . . . ?
Si2 Mn2 P4 C38 34.57(15) . . . . ?
N3 Mn2 P4 C42 -52.5(2) . . . . ?
Cl2 Mn2 P4 C42 76.59(18) . . . . ?
P3 Mn2 P4 C42 -178.98(17) . . . . ?
Si2 Mn2 P4 C42 -82.78(18) . . . . ?
N3 Mn2 P4 C39 176.9(2) . . . . ?
Cl2 Mn2 P4 C39 -54.06(19) . . . . ?
P3 Mn2 P4 C39 50.37(19) . . . . ?
Si2 Mn2 P4 C39 146.57(18) . . . . ?
N2 Si1 N1 C1 172.2(3) . . . . ?
C5 Si1 N1 C1 53.0(4) . . . . ?
C6 Si1 N1 C1 -68.0(4) . . . . ?
Mn1 Si1 N1 C1 178.8(5) . . . . ?
N2 Si1 N1 Mn1 -6.6(2) . . . . ?
C5 Si1 N1 Mn1 -125.7(2) . . . . ?
C6 Si1 N1 Mn1 113.2(2) . . . . ?
Cl1 Mn1 N1 C1 4.1(4) . . . . ?
P1 Mn1 N1 C1 123.4(3) . . . . ?
P2 Mn1 N1 C1 -116.2(3) . . . . ?
Si1 Mn1 N1 C1 -178.8(4) . . . . ?
Cl1 Mn1 N1 Si1 -177.05(11) . . . . ?
P1 Mn1 N1 Si1 -57.80(19) . . . . ?
P2 Mn1 N1 Si1 62.68(18) . . . . ?
N1 Si1 N2 C15 -104.1(3) . . . . ?
C5 Si1 N2 C15 19.9(4) . . . . ?
C6 Si1 N2 C15 130.9(3) . . . . ?
Mn1 Si1 N2 C15 -108.9(3) . . . . ?
N1 Si1 N2 C7 116.6(3) . . . . ?
C5 Si1 N2 C7 -119.4(3) . . . . ?
C6 Si1 N2 C7 -8.4(4) . . . . ?
Mn1 Si1 N2 C7 111.8(3) . . . . ?
N4 Si2 N3 C23 -179.1(3) . . . . ?
C28 Si2 N3 C23 62.2(4) . . . . ?
C27 Si2 N3 C23 -61.2(4) . . . . ?
Mn2 Si2 N3 C23 171.5(4) . . . . ?
N4 Si2 N3 Mn2 9.39(18) . . . . ?
C28 Si2 N3 Mn2 -109.3(2) . . . . ?
C27 Si2 N3 Mn2 127.3(2) . . . . ?
Cl2 Mn2 N3 C23 0.6(3) . . . . ?
P4 Mn2 N3 C23 120.0(3) . . . . ?
P3 Mn2 N3 C23 -118.1(3) . . . . ?
Si2 Mn2 N3 C23 -172.1(4) . . . . ?
Cl2 Mn2 N3 Si2 172.62(11) . . . . ?
P4 Mn2 N3 Si2 -67.91(17) . . . . ?
P3 Mn2 N3 Si2 53.98(18) . . . . ?
N3 Si2 N4 C29 -121.8(3) . . . . ?
C28 Si2 N4 C29 2.2(4) . . . . ?
C27 Si2 N4 C29 114.4(3) . . . . ?
Mn2 Si2 N4 C29 -114.8(3) . . . . ?
N3 Si2 N4 C37 101.5(3) . . . . ?
C28 Si2 N4 C37 -134.5(3) . . . . ?
C27 Si2 N4 C37 -22.3(4) . . . . ?
Mn2 Si2 N4 C37 108.5(3) . . . . ?
Si1 N1 C1 C3 -114.5(4) . . . . ?
Mn1 N1 C1 C3 64.1(4) . . . . ?
Si1 N1 C1 C4 125.7(4) . . . . ?
Mn1 N1 C1 C4 -55.7(5) . . . . ?
Si1 N1 C1 C2 6.3(6) . . . . ?
Mn1 N1 C1 C2 -175.1(3) . . . . ?
C15 N2 C7 C8 156.4(3) . . . . ?
Si1 N2 C7 C8 -62.3(5) . . . . ?
N2 C7 C8 P1 -53.6(4) . . . . ?
C12 P1 C8 C7 -79.4(3) . . . . ?
C9 P1 C8 C7 169.6(3) . . . . ?
Mn1 P1 C8 C7 43.6(3) . . . . ?
C8 P1 C9 C11 172.3(3) . . . . ?
C12 P1 C9 C11 64.3(4) . . . . ?
Mn1 P1 C9 C11 -73.7(4) . . . . ?
C8 P1 C9 C10 -66.2(4) . . . . ?
C12 P1 C9 C10 -174.2(3) . . . . ?
Mn1 P1 C9 C10 47.7(4) . . . . ?
C8 P1 C12 C13 -62.0(4) . . . . ?
C9 P1 C12 C13 46.1(4) . . . . ?
Mn1 P1 C12 C13 -174.6(3) . . . . ?
C8 P1 C12 C14 169.1(3) . . . . ?
C9 P1 C12 C14 -82.8(3) . . . . ?
Mn1 P1 C12 C14 56.5(3) . . . . ?
C7 N2 C15 C16 -80.4(5) . . . . ?
Si1 N2 C15 C16 135.1(3) . . . . ?
N2 C15 C16 P2 -52.8(4) . . . . ?
C17 P2 C16 C15 159.8(3) . . . . ?
C20 P2 C16 C15 -90.0(3) . . . . ?
Mn1 P2 C16 C15 30.9(3) . . . . ?
C16 P2 C17 C19 54.5(4) . . . . ?
C20 P2 C17 C19 -56.7(4) . . . . ?
Mn1 P2 C17 C19 170.6(3) . . . . ?
C16 P2 C17 C18 -178.1(3) . . . . ?
C20 P2 C17 C18 70.8(4) . . . . ?
Mn1 P2 C17 C18 -62.0(4) . . . . ?
C16 P2 C20 C22 172.2(3) . . . . ?
C17 P2 C20 C22 -82.4(4) . . . . ?
Mn1 P2 C20 C22 55.9(4) . . . . ?
C16 P2 C20 C21 52.3(4) . . . . ?
C17 P2 C20 C21 157.7(3) . . . . ?
Mn1 P2 C20 C21 -64.0(3) . . . . ?
Si2 N3 C23 C25 130.4(4) . . . . ?
Mn2 N3 C23 C25 -59.4(5) . . . . ?
Si2 N3 C23 C26 -108.5(4) . . . . ?
Mn2 N3 C23 C26 61.7(5) . . . . ?
Si2 N3 C23 C24 10.9(5) . . . . ?
Mn2 N3 C23 C24 -178.9(3) . . . . ?
C37 N4 C29 C30 -155.4(3) . . . . ?
Si2 N4 C29 C30 66.0(4) . . . . ?
N4 C29 C30 P3 50.5(4) . . . . ?
C31 P3 C30 C29 -167.7(3) . . . . ?
C34 P3 C30 C29 81.6(3) . . . . ?
Mn2 P3 C30 C29 -42.1(3) . . . . ?
C30 P3 C31 C32 69.2(4) . . . . ?
C34 P3 C31 C32 177.6(3) . . . . ?
Mn2 P3 C31 C32 -44.4(4) . . . . ?
C30 P3 C31 C33 -169.4(3) . . . . ?
C34 P3 C31 C33 -61.0(4) . . . . ?
Mn2 P3 C31 C33 77.0(3) . . . . ?
C31 P3 C34 C35 83.4(3) . . . . ?
C30 P3 C34 C35 -169.1(3) . . . . ?
Mn2 P3 C34 C35 -55.7(3) . . . . ?
C31 P3 C34 C36 -46.0(4) . . . . ?
C30 P3 C34 C36 61.5(4) . . . . ?
Mn2 P3 C34 C36 174.9(3) . . . . ?
C29 N4 C37 C38 81.1(4) . . . . ?
Si2 N4 C37 C38 -136.8(3) . . . . ?
N4 C37 C38 P4 56.3(4) . . . . ?
C42 P4 C38 C37 88.6(3) . . . . ?
C39 P4 C38 C37 -161.0(3) . . . . ?
Mn2 P4 C38 C37 -34.1(3) . . . . ?
C38 P4 C39 C40 -57.0(4) . . . . ?
C42 P4 C39 C40 54.4(4) . . . . ?
Mn2 P4 C39 C40 -171.1(3) . . . . ?
C38 P4 C39 C41 175.1(3) . . . . ?
C42 P4 C39 C41 -73.5(4) . . . . ?
Mn2 P4 C39 C41 61.0(4) . . . . ?
C38 P4 C42 C43 -50.4(4) . . . . ?
C39 P4 C42 C43 -156.7(3) . . . . ?
Mn2 P4 C42 C43 65.3(4) . . . . ?
C38 P4 C42 C44 -172.3(3) . . . . ?
C39 P4 C42 C44 81.4(4) . . . . ?
Mn2 P4 C42 C44 -56.6(4) . . . . ?
